data_7032929
loop_
_publ_author_name
'Feng, Xun'
'Feng, Yu-Quan'
'Chen, Jun Jing'
'Ng, Seik-Weng'
'Wang, Li-Ya'
'Guo, Jin-Zhong'

_publ_section_title
;
 Reticular three-dimensional 3d-4f frameworks constructed through
 substituted imidazole-dicarboxylate: syntheses, luminescence and magnetic
 properties study.
;
_journal_issue 2
_journal_name_full 'Dalton transactions (Cambridge, England : 2003)'
_journal_page_first 804
_journal_page_last 816
_journal_paper_doi 10.1039/c4dt02047b
_journal_volume 44
_journal_year 2015
_chemical_formula_moiety 'Er Zn (H2 O)2 (C6 H3 N2 O4) (C6 H4 N2 O4), 2.5H2 O'
_chemical_formula_sum 'C12 H16 N4 O12.5 Yb Zn'
_chemical_formula_weight 654.70
_chemical_name_systematic
; 
 ? 
;
_space_group_IT_number 15
_symmetry_cell_setting monoclinic
_symmetry_space_group_name_Hall '-C 2yc'
_symmetry_space_group_name_H-M 'C 1 2/c 1'
_atom_sites_solution_hydrogens geom
_atom_sites_solution_primary direct
_atom_sites_solution_secondary difmap
_audit_creation_method SHELXL-97
_cell_angle_alpha 90.00
_cell_angle_beta 114.0500(10)
_cell_angle_gamma 90.00
_cell_formula_units_Z 8
_cell_length_a 24.1744(13)
_cell_length_b 9.1789(5)
_cell_length_c 18.9734(10)
_cell_measurement_reflns_used 9226
_cell_measurement_temperature 293(2)
_cell_measurement_theta_max 28.2398
_cell_measurement_theta_min 2.3229
_cell_volume 3844.6(4)
_computing_cell_refinement 'SAINT (Bruker, 2011)'
_computing_data_collection 'APEX2 (Bruker, 2011)'
_computing_data_reduction SAINT
_computing_molecular_graphics 'X-Seed (Barbour, 2001)'
_computing_publication_material 'publCIF (Westrip, 2010)'
_computing_structure_refinement 'SHELXL-97 (Sheldrick, 2008)'
_computing_structure_solution 'SHELXS-97 (Sheldrick, 2008)'
_diffrn_ambient_temperature 293(2)
_diffrn_measured_fraction_theta_full 0.997
_diffrn_measured_fraction_theta_max 0.997
_diffrn_measurement_device_type 'Bruker SMART APEX diffractometer'
_diffrn_measurement_method '\w scans'
_diffrn_radiation_monochromator graphite
_diffrn_radiation_source 'fine-focus sealed tube'
_diffrn_radiation_type MoK\a
_diffrn_radiation_wavelength 0.71073
_diffrn_reflns_av_R_equivalents 0.0221
_diffrn_reflns_av_sigmaI/netI 0.0208
_diffrn_reflns_limit_h_max 31
_diffrn_reflns_limit_h_min -29
_diffrn_reflns_limit_k_max 11
_diffrn_reflns_limit_k_min -11
_diffrn_reflns_limit_l_max 24
_diffrn_reflns_limit_l_min -23
_diffrn_reflns_number 15582
_diffrn_reflns_theta_full 27.50
_diffrn_reflns_theta_max 27.50
_diffrn_reflns_theta_min 2.32
_diffrn_standards_decay_% 0
_diffrn_standards_interval_count 0
_diffrn_standards_interval_time 0
_diffrn_standards_number 0
_exptl_absorpt_coefficient_mu 6.158
_exptl_absorpt_correction_T_max 1
_exptl_absorpt_correction_T_min 0.724373
_exptl_absorpt_correction_type multi-scan
_exptl_absorpt_process_details 'SADABS (Sheldrick, 1996)'
_exptl_crystal_colour colorless
_exptl_crystal_density_diffrn 2.262
_exptl_crystal_density_method 'not measured'
_exptl_crystal_description prism
_exptl_crystal_F_000 2528
_exptl_crystal_size_max 0.19
_exptl_crystal_size_mid 0.15
_exptl_crystal_size_min 0.13
_refine_diff_density_max 2.185
_refine_diff_density_min -1.085
_refine_diff_density_rms 0.137
_refine_ls_extinction_method none
_refine_ls_goodness_of_fit_ref 1.050
_refine_ls_hydrogen_treatment constr
_refine_ls_matrix_type full
_refine_ls_number_parameters 280
_refine_ls_number_reflns 4399
_refine_ls_number_restraints 24
_refine_ls_restrained_S_all 1.058
_refine_ls_R_factor_all 0.0272
_refine_ls_R_factor_gt 0.0248
_refine_ls_shift/su_max 0.001
_refine_ls_shift/su_mean 0.001
_refine_ls_structure_factor_coef Fsqd
_refine_ls_weighting_details 'calc w=1/[\s^2^(Fo^2^)+(0.0461P)^2^+13.5489P] where P=(Fo^2^+2Fc^2^)/3'
_refine_ls_weighting_scheme calc
_refine_ls_wR_factor_gt 0.0719
_refine_ls_wR_factor_ref 0.0733
_reflns_number_gt 4075
_reflns_number_total 4399
_reflns_threshold_expression I>2\s(I)
_cod_data_source_file c4dt02047b3.cif
_cod_data_source_block yb
_cod_depositor_comments
;
The following automatic conversions were performed:

'_exptl_absorpt_correction_type' value 'Multi-scan' changed to
'multi-scan' according to
/usr/data/users/saulius/crontab/automatic-downloads/rss-feeds/RSC/lib/dictionaries/cif_core.dic
dictionary named 'cif_core.dic' version 2.4.2 from 2011-04-26.

Automatic conversion script
Id: cif_fix_values 2827 2014-09-09 07:05:25Z andrius 

 Adding full bibliography for 7032926--7032931.cif.
;
_cod_original_sg_symbol_H-M 'C 2/c'
_cod_original_formula_sum 'C12 H16 N4 O12.50 Yb Zn'
_cod_database_code 7032929

loop_
_symmetry_equiv_pos_as_xyz
'x, y, z'
'-x, y, -z+1/2'
'x+1/2, y+1/2, z'
'-x+1/2, y+1/2, -z+1/2'
'-x, -y, -z'
'x, -y, z-1/2'
'-x+1/2, -y+1/2, -z'
'x+1/2, -y+1/2, z-1/2'

loop_
_atom_site_label
_atom_site_type_symbol
_atom_site_fract_x
_atom_site_fract_y
_atom_site_fract_z
_atom_site_U_iso_or_equiv
_atom_site_adp_type
_atom_site_occupancy
_atom_site_symmetry_multiplicity
_atom_site_calc_flag
_atom_site_refinement_flags
Yb1 Yb 0.542120(6) 0.693092(16) 0.495871(9) 0.01795(7) Uani 1 1 d .
Zn1 Zn 0.712595(19) 0.49132(5) 0.33675(2) 0.02123(10) Uani 1 1 d .
O1 O 0.61579(15) 0.6496(3) 0.4596(2) 0.0360(7) Uani 1 1 d .
O2 O 0.66533(15) 0.6360(3) 0.38426(19) 0.0349(7) Uani 1 1 d .
O3 O 0.54675(11) 0.4330(3) 0.49615(15) 0.0237(6) Uani 1 1 d .
O4 O 0.53977(14) 0.1968(3) 0.4806(2) 0.0303(7) Uani 1 1 d .
O5 O 0.60706(13) 0.8756(3) 0.55526(17) 0.0314(6) Uani 1 1 d .
O6 O 0.69424(13) 0.9804(3) 0.57288(16) 0.0278(6) Uani 1 1 d .
O7 O 0.57670(12) 0.6293(3) 0.62139(16) 0.0292(6) Uani 1 1 d .
O8 O 0.62069(13) 0.5411(3) 0.73975(17) 0.0309(6) Uani 1 1 d .
O1w O 0.51907(15) 0.9074(3) 0.41891(18) 0.0362(7) Uani 1 1 d .
H11 H 0.5435 0.9734 0.4430 0.054 Uiso 1 1 d R
H12 H 0.4836 0.9343 0.4097 0.054 Uiso 1 1 d R
O2w O 0.48243(14) 0.6311(3) 0.37021(17) 0.0414(8) Uani 1 1 d .
H21 H 0.4620 0.5570 0.3701 0.062 Uiso 1 1 d R
H22 H 0.5040 0.6129 0.3461 0.062 Uiso 1 1 d R
O3w O 0.43679(14) 1.0543(3) 0.29896(17) 0.132(3) Uani 1 1 d RU
H31 H 0.4266 1.0033 0.2590 0.198 Uiso 1 1 d R
H32 H 0.4514 1.1340 0.2926 0.198 Uiso 1 1 d R
O4w O 0.4003(4) 0.8875(9) 0.1634(5) 0.135(3) Uani 1 1 d U
H41 H 0.3758 0.8184 0.1453 0.202 Uiso 1 1 d R
H42 H 0.4036 0.9339 0.1274 0.202 Uiso 1 1 d R
O5w O 0.5000 0.7285(16) 0.2500 0.074(4) Uani 0.50 2 d SPU
H51 H 0.4703 0.7843 0.2286 0.112 Uiso 0.50 1 d PR
O6w O 0.5000 1.3153(17) 0.2500 0.086(5) Uani 0.50 2 d SPU
H61 H 0.5230 1.3666 0.2869 0.129 Uiso 0.50 1 d PR
N1 N 0.68517(15) 0.3504(4) 0.40524(19) 0.0247(7) Uani 1 1 d .
N2 N 0.64286(18) 0.1830(4) 0.4495(2) 0.0312(8) Uani 1 1 d .
H2 H 0.6340 0.0968 0.4625 0.037 Uiso 1 1 calc R
N3 N 0.75706(15) 0.8301(4) 0.70335(19) 0.0226(6) Uani 1 1 d .
N4 N 0.72864(15) 0.6618(4) 0.76654(19) 0.0237(7) Uani 1 1 d .
C1 C 0.64129(17) 0.5787(4) 0.4240(2) 0.0247(8) Uani 1 1 d .
C2 C 0.64540(16) 0.4172(4) 0.4304(2) 0.0223(7) Uani 1 1 d .
C3 C 0.61803(19) 0.3130(4) 0.4578(2) 0.0243(8) Uani 1 1 d .
C4 C 0.56592(18) 0.3155(4) 0.4793(2) 0.0218(8) Uani 1 1 d .
C5 C 0.6831(2) 0.2088(4) 0.4183(3) 0.0279(9) Uani 1 1 d .
C6 C 0.7187(2) 0.0932(6) 0.4006(3) 0.0427(11) Uani 1 1 d .
H6A H 0.7573 0.1317 0.4069 0.064 Uiso 1 1 calc R
H6B H 0.6971 0.0608 0.3484 0.064 Uiso 1 1 calc R
H6C H 0.7245 0.0127 0.4352 0.064 Uiso 1 1 calc R
C7 C 0.66376(17) 0.8894(4) 0.5913(2) 0.0213(7) Uani 1 1 d .
C8 C 0.69667(17) 0.8012(4) 0.6613(2) 0.0205(7) Uani 1 1 d .
C9 C 0.67933(17) 0.6960(4) 0.7009(2) 0.0206(7) Uani 1 1 d .
C10 C 0.62204(17) 0.6186(4) 0.6866(2) 0.0212(7) Uani 1 1 d .
C11 C 0.77447(17) 0.7429(4) 0.7654(2) 0.0237(7) Uani 1 1 d .
C12 C 0.8370(2) 0.7411(7) 0.8265(3) 0.0480(13) Uani 1 1 d .
H12A H 0.8654 0.7313 0.8032 0.072 Uiso 1 1 calc R
H12B H 0.8414 0.6604 0.8606 0.072 Uiso 1 1 calc R
H12C H 0.8446 0.8304 0.8553 0.072 Uiso 1 1 calc R

loop_
_atom_site_aniso_label
_atom_site_aniso_U_11
_atom_site_aniso_U_22
_atom_site_aniso_U_33
_atom_site_aniso_U_23
_atom_site_aniso_U_13
_atom_site_aniso_U_12
Yb1 0.01546(9) 0.01797(10) 0.02173(10) -0.00122(5) 0.00891(7) -0.00153(5)
Zn1 0.0226(2) 0.0206(2) 0.0252(2) -0.00287(16) 0.01463(18) -0.00342(16)
O1 0.0379(17) 0.0266(15) 0.060(2) -0.0063(14) 0.0373(16) -0.0041(13)
O2 0.0467(18) 0.0245(15) 0.0510(19) -0.0026(13) 0.0377(16) -0.0040(13)
O3 0.0228(13) 0.0190(14) 0.0335(15) -0.0012(10) 0.0159(12) 0.0005(10)
O4 0.0309(17) 0.0200(16) 0.0491(19) -0.0001(11) 0.0258(15) -0.0010(11)
O5 0.0233(14) 0.0216(14) 0.0382(16) 0.0016(12) 0.0014(12) -0.0033(11)
O6 0.0291(14) 0.0244(14) 0.0267(14) 0.0057(11) 0.0079(12) -0.0050(11)
O7 0.0229(13) 0.0340(16) 0.0262(14) 0.0006(12) 0.0052(11) -0.0098(12)
O8 0.0261(14) 0.0359(16) 0.0298(15) 0.0068(12) 0.0104(12) -0.0096(12)
O1w 0.0397(17) 0.0254(15) 0.0363(16) 0.0015(12) 0.0081(14) -0.0046(13)
O2w 0.0426(18) 0.0373(18) 0.0350(17) -0.0053(14) 0.0063(14) -0.0200(15)
O3w 0.137(5) 0.099(4) 0.112(5) -0.013(4) 0.002(4) 0.028(4)
O4w 0.150(6) 0.130(5) 0.137(6) -0.039(5) 0.071(5) -0.010(5)
O5w 0.109(8) 0.069(7) 0.050(6) 0.000 0.038(6) 0.000
O6w 0.081(8) 0.099(9) 0.090(8) 0.000 0.046(7) 0.000
N1 0.0222(16) 0.0266(17) 0.0292(17) 0.0004(13) 0.0143(13) 0.0019(13)
N2 0.035(2) 0.0229(18) 0.047(2) 0.0079(14) 0.0277(18) 0.0060(14)
N3 0.0199(15) 0.0237(16) 0.0239(16) 0.0015(12) 0.0086(13) -0.0036(12)
N4 0.0201(15) 0.0262(16) 0.0225(16) 0.0026(13) 0.0064(13) -0.0023(13)
C1 0.0227(18) 0.0231(19) 0.032(2) -0.0022(15) 0.0149(15) -0.0022(15)
C2 0.0185(16) 0.026(2) 0.0246(18) -0.0021(14) 0.0109(14) 0.0002(14)
C3 0.0234(19) 0.023(2) 0.030(2) 0.0039(14) 0.0146(16) 0.0053(14)
C4 0.0182(17) 0.0235(19) 0.0254(19) 0.0041(13) 0.0109(15) 0.0017(13)
C5 0.030(2) 0.028(2) 0.032(2) 0.0040(16) 0.0182(17) 0.0061(16)
C6 0.045(3) 0.039(3) 0.058(3) 0.003(2) 0.035(2) 0.013(2)
C7 0.0251(18) 0.0155(17) 0.0229(17) -0.0016(13) 0.0094(14) -0.0021(14)
C8 0.0173(17) 0.0207(19) 0.0228(18) -0.0007(13) 0.0075(14) -0.0022(13)
C9 0.0194(18) 0.0229(19) 0.0209(18) -0.0008(13) 0.0097(14) -0.0014(13)
C10 0.0221(17) 0.0202(18) 0.0235(17) -0.0030(14) 0.0117(14) -0.0039(14)
C11 0.0201(17) 0.025(2) 0.0273(19) 0.0040(15) 0.0112(15) -0.0019(15)
C12 0.028(2) 0.062(3) 0.043(3) 0.021(3) 0.003(2) -0.010(2)

loop_
_atom_type_symbol
_atom_type_description
_atom_type_scat_dispersion_real
_atom_type_scat_dispersion_imag
_atom_type_scat_source
C C 0.0033 0.0016 'International Tables Vol C Tables 4.2.6.8 and 6.1.1.4'
H H 0.0000 0.0000 'International Tables Vol C Tables 4.2.6.8 and 6.1.1.4'
N N 0.0061 0.0033 'International Tables Vol C Tables 4.2.6.8 and 6.1.1.4'
O O 0.0106 0.0060 'International Tables Vol C Tables 4.2.6.8 and 6.1.1.4'
Zn Zn 0.2839 1.4301 'International Tables Vol C Tables 4.2.6.8 and 6.1.1.4'
Yb Yb -0.3850 5.5486 'International Tables Vol C Tables 4.2.6.8 and 6.1.1.4'

loop_
_geom_angle_atom_site_label_1
_geom_angle_atom_site_label_2
_geom_angle_atom_site_label_3
_geom_angle
_geom_angle_site_symmetry_1
_geom_angle_site_symmetry_3
O1 Yb1 O7 106.58(12) . .
O1 Yb1 O5 78.66(12) . .
O7 Yb1 O5 77.45(10) . .
O1 Yb1 O2w 82.87(13) . .
O7 Yb1 O2w 146.74(11) . .
O5 Yb1 O2w 135.73(11) . .
O1 Yb1 O1w 88.56(12) . .
O7 Yb1 O1w 139.17(11) . .
O5 Yb1 O1w 68.53(10) . .
O2w Yb1 O1w 71.15(11) . .
O1 Yb1 O3 77.02(10) . .
O7 Yb1 O3 75.01(10) . .
O5 Yb1 O3 135.85(10) . .
O2w Yb1 O3 76.35(10) . .
O1w Yb1 O3 145.80(10) . .
O1 Yb1 O4 164.60(11) . 5_666
O7 Yb1 O4 83.86(11) . 5_666
O5 Yb1 O4 93.02(11) . 5_666
O2w Yb1 O4 94.57(12) . 5_666
O1w Yb1 O4 76.29(11) . 5_666
O3 Yb1 O4 117.25(9) . 5_666
O1 Yb1 O3 139.75(10) . 5_666
O7 Yb1 O3 76.91(9) . 5_666
O5 Yb1 O3 138.90(10) . 5_666
O2w Yb1 O3 75.90(10) . 5_666
O1w Yb1 O3 115.38(10) . 5_666
O3 Yb1 O3 65.02(10) . 5_666
O4 Yb1 O3 52.73(10) 5_666 5_666
N3 Zn1 N4 96.54(14) 7_666 6_565
N3 Zn1 N1 163.05(13) 7_666 .
N4 Zn1 N1 99.59(14) 6_565 .
N3 Zn1 O2 89.62(12) 7_666 .
N4 Zn1 O2 161.10(13) 6_565 .
N1 Zn1 O2 76.72(12) . .
N3 Zn1 O6 77.92(12) 7_666 7_666
N4 Zn1 O6 100.28(12) 6_565 7_666
N1 Zn1 O6 94.02(11) . 7_666
O2 Zn1 O6 98.48(12) . 7_666
N3 Zn1 O8 100.61(12) 7_666 6_565
N4 Zn1 O8 76.51(11) 6_565 6_565
N1 Zn1 O8 88.25(12) . 6_565
O2 Zn1 O8 84.81(12) . 6_565
O6 Zn1 O8 176.36(11) 7_666 6_565
C1 O1 Yb1 153.8(3) . .
C1 O2 Zn1 116.7(3) . .
C4 O3 Yb1 150.7(2) . .
C4 O3 Yb1 91.9(2) . 5_666
Yb1 O3 Yb1 114.98(10) . 5_666
C4 O4 Yb1 95.6(2) . 5_666
C7 O5 Yb1 136.4(3) . .
C7 O6 Zn1 112.9(2) . 7_666
C10 O7 Yb1 147.5(2) . .
C10 O8 Zn1 113.2(2) . 6_566
Yb1 O1w H11 109.0 . .
Yb1 O1w H12 109.6 . .
H11 O1w H12 109.4 . .
Yb1 O2w H21 108.8 . .
Yb1 O2w H22 110.3 . .
H21 O2w H22 109.5 . .
H31 O3w H32 110.0 . .
H41 O4w H42 109.6 . .
C5 N1 C2 106.6(3) . .
C5 N1 Zn1 139.1(3) . .
C2 N1 Zn1 112.2(3) . .
C5 N2 C3 108.9(3) . .
C5 N2 H2 125.5 . .
C3 N2 H2 125.5 . .
C11 N3 C8 105.9(3) . .
C11 N3 Zn1 140.0(3) . 7_666
C8 N3 Zn1 113.1(2) . 7_666
C11 N4 C9 106.1(3) . .
C11 N4 Zn1 139.1(3) . 6_566
C9 N4 Zn1 114.8(2) . 6_566
O2 C1 O1 123.9(4) . .
O2 C1 C2 116.1(3) . .
O1 C1 C2 120.0(3) . .
C3 C2 N1 109.3(3) . .
C3 C2 C1 134.1(3) . .
N1 C2 C1 116.6(3) . .
C2 C3 N2 105.1(3) . .
C2 C3 C4 133.5(3) . .
N2 C3 C4 120.5(3) . .
O3 C4 O4 119.4(4) . .
O3 C4 C3 121.7(3) . .
O4 C4 C3 118.8(3) . .
N1 C5 N2 110.0(3) . .
N1 C5 C6 125.9(4) . .
N2 C5 C6 124.1(4) . .
C5 C6 H6A 109.5 . .
C5 C6 H6B 109.5 . .
H6A C6 H6B 109.5 . .
C5 C6 H6C 109.5 . .
H6A C6 H6C 109.5 . .
H6B C6 H6C 109.5 . .
O6 C7 O5 123.1(4) . .
O6 C7 C8 116.9(3) . .
O5 C7 C8 119.9(3) . .
N3 C8 C9 107.7(3) . .
N3 C8 C7 118.1(3) . .
C9 C8 C7 134.0(4) . .
N4 C9 C8 108.0(3) . .
N4 C9 C10 117.5(3) . .
C8 C9 C10 134.5(4) . .
O8 C10 O7 122.1(3) . .
O8 C10 C9 117.2(3) . .
O7 C10 C9 120.6(3) . .
N4 C11 N3 112.3(3) . .
N4 C11 C12 124.5(4) . .
N3 C11 C12 123.2(4) . .
C11 C12 H12A 109.5 . .
C11 C12 H12B 109.5 . .
H12A C12 H12B 109.5 . .
C11 C12 H12C 109.5 . .
H12A C12 H12C 109.5 . .
H12B C12 H12C 109.5 . .

loop_
_geom_bond_atom_site_label_1
_geom_bond_atom_site_label_2
_geom_bond_distance
_geom_bond_site_symmetry_2
Yb1 O1 2.192(3) .
Yb1 O3 2.390(3) .
Yb1 O3 2.499(3) 5_666
Yb1 O4 2.420(3) 5_666
Yb1 O5 2.258(3) .
Yb1 O7 2.256(3) .
Yb1 O1w 2.376(3) .
Yb1 O2w 2.299(3) .
Zn1 O2 2.173(3) .
Zn1 O6 2.221(3) 7_666
Zn1 O8 2.254(3) 6_565
Zn1 N1 2.122(3) .
Zn1 N3 2.064(3) 7_666
Zn1 N4 2.079(3) 6_565
O1 C1 1.263(5) .
O2 C1 1.242(5) .
O3 C4 1.265(5) .
O3 Yb1 2.499(3) 5_666
O4 C4 1.266(5) .
O4 Yb1 2.420(3) 5_666
O5 C7 1.264(5) .
O6 C7 1.255(5) .
O6 Zn1 2.221(3) 7_666
O7 C10 1.279(5) .
O8 C10 1.245(5) .
O8 Zn1 2.254(3) 6_566
O1w H11 0.8389 .
O1w H12 0.8390 .
O2w H21 0.8399 .
O2w H22 0.8397 .
O3w H31 0.8390 .
O3w H32 0.8415 .
O4w H41 0.8397 .
O4w H42 0.8370 .
O5w H51 0.8389 .
O6w H61 0.8381 .
N1 C5 1.328(5) .
N1 C2 1.379(5) .
N2 C5 1.350(5) .
N2 C3 1.373(5) .
N2 H2 0.8800 .
N3 C11 1.342(5) .
N3 C8 1.374(5) .
N3 Zn1 2.064(3) 7_666
N4 C11 1.342(5) .
N4 C9 1.364(5) .
N4 Zn1 2.079(3) 6_566
C1 C2 1.488(6) .
C2 C3 1.379(5) .
C3 C4 1.474(5) .
C5 C6 1.487(6) .
C6 H6A 0.9600 .
C6 H6B 0.9600 .
C6 H6C 0.9600 .
C7 C8 1.479(5) .
C8 C9 1.389(5) .
C9 C10 1.480(5) .
C11 C12 1.483(6) .
C12 H12A 0.9600 .
C12 H12B 0.9600 .
C12 H12C 0.9600 .

loop_
_geom_hbond_atom_site_label_D
_geom_hbond_atom_site_label_H
_geom_hbond_atom_site_label_A
_geom_hbond_distance_DH
_geom_hbond_distance_HA
_geom_hbond_distance_DA
_geom_hbond_angle_DHA
_geom_hbond_site_symmetry_A
O1w H11 O4 0.84 2.19 2.864(4) 138.0 1_565
O1w H12 O3w 0.84 2.23 2.696(4) 115.2 .
O2w H21 O7 0.84 1.99 2.822(4) 172.9 5_666
O2w H22 O5w 0.84 2.08 2.641(6) 124.0 .
O3w H31 O4w 0.84 1.97 2.808(8) 178.1 .
O3w H32 O6w 0.84 2.36 3.177(12) 163.2 .
O4w H41 O2 0.84 1.91 2.737(9) 167.9 2_655
O4w H42 O1w 0.84 2.38 2.960(8) 127.0 2_655
O5w H51 O4w 0.84 1.89 2.723(12) 169.0 .
N2 H2 O6 0.88 2.27 2.848(5) 122.9 1_545

loop_
_geom_torsion_atom_site_label_1
_geom_torsion_atom_site_label_2
_geom_torsion_atom_site_label_3
_geom_torsion_atom_site_label_4
_geom_torsion
_geom_torsion_site_symmetry_1
_geom_torsion_site_symmetry_4
O7 Yb1 O1 C1 106.8(7) . .
O5 Yb1 O1 C1 179.9(7) . .
O2w Yb1 O1 C1 -40.6(7) . .
O1w Yb1 O1 C1 -111.7(7) . .
O3 Yb1 O1 C1 37.0(7) . .
O4 Yb1 O1 C1 -121.8(7) 5_666 .
O3 Yb1 O1 C1 17.6(8) 5_666 .
N3 Zn1 O2 C1 -173.7(3) 7_666 .
N4 Zn1 O2 C1 76.9(5) 6_565 .
N1 Zn1 O2 C1 -3.9(3) . .
O6 Zn1 O2 C1 -96.0(3) 7_666 .
O8 Zn1 O2 C1 85.6(3) 6_565 .
O1 Yb1 O3 C4 -11.3(5) . .
O7 Yb1 O3 C4 -122.7(5) . .
O5 Yb1 O3 C4 -69.5(6) . .
O2w Yb1 O3 C4 74.4(5) . .
O1w Yb1 O3 C4 56.1(6) . .
O4 Yb1 O3 C4 162.5(5) 5_666 .
O3 Yb1 O3 C4 155.0(6) 5_666 .
O1 Yb1 O3 Yb1 -166.29(15) . 5_666
O7 Yb1 O3 Yb1 82.31(12) . 5_666
O5 Yb1 O3 Yb1 135.53(13) . 5_666
O2w Yb1 O3 Yb1 -80.59(13) . 5_666
O1w Yb1 O3 Yb1 -98.95(19) . 5_666
O4 Yb1 O3 Yb1 7.52(16) 5_666 5_666
O3 Yb1 O3 Yb1 0.0 5_666 5_666
O1 Yb1 O5 C7 -41.1(4) . .
O7 Yb1 O5 C7 68.9(4) . .
O2w Yb1 O5 C7 -108.3(4) . .
O1w Yb1 O5 C7 -134.0(4) . .
O3 Yb1 O5 C7 16.5(5) . .
O4 Yb1 O5 C7 152.0(4) 5_666 .
O3 Yb1 O5 C7 121.5(4) 5_666 .
O1 Yb1 O7 C10 32.0(5) . .
O5 Yb1 O7 C10 -41.9(5) . .
O2w Yb1 O7 C10 134.6(5) . .
O1w Yb1 O7 C10 -75.7(5) . .
O3 Yb1 O7 C10 103.2(5) . .
O4 Yb1 O7 C10 -136.4(5) 5_666 .
O3 Yb1 O7 C10 170.5(5) 5_666 .
N3 Zn1 N1 C5 -152.6(5) 7_666 .
N4 Zn1 N1 C5 9.3(5) 6_565 .
O2 Zn1 N1 C5 170.4(5) . .
O6 Zn1 N1 C5 -91.8(4) 7_666 .
O8 Zn1 N1 C5 85.3(4) 6_565 .
N3 Zn1 N1 C2 47.2(6) 7_666 .
N4 Zn1 N1 C2 -150.9(3) 6_565 .
O2 Zn1 N1 C2 10.2(3) . .
O6 Zn1 N1 C2 108.0(3) 7_666 .
O8 Zn1 N1 C2 -74.9(3) 6_565 .
Zn1 O2 C1 O1 175.1(3) . .
Zn1 O2 C1 C2 -3.1(5) . .
Yb1 O1 C1 O2 134.0(6) . .
Yb1 O1 C1 C2 -47.8(9) . .
C5 N1 C2 C3 -1.2(5) . .
Zn1 N1 C2 C3 165.4(3) . .
C5 N1 C2 C1 178.1(4) . .
Zn1 N1 C2 C1 -15.3(4) . .
O2 C1 C2 C3 -168.4(4) . .
O1 C1 C2 C3 13.4(7) . .
O2 C1 C2 N1 12.6(5) . .
O1 C1 C2 N1 -165.7(4) . .
N1 C2 C3 N2 0.9(5) . .
C1 C2 C3 N2 -178.2(4) . .
N1 C2 C3 C4 -168.2(4) . .
C1 C2 C3 C4 12.8(8) . .
C5 N2 C3 C2 -0.2(5) . .
C5 N2 C3 C4 170.5(4) . .
Yb1 O3 C4 O4 -163.6(3) . .
Yb1 O3 C4 O4 -6.1(4) 5_666 .
Yb1 O3 C4 C3 16.2(8) . .
Yb1 O3 C4 C3 173.7(3) 5_666 .
Yb1 O4 C4 O3 6.4(4) 5_666 .
Yb1 O4 C4 C3 -173.4(3) 5_666 .
C2 C3 C4 O3 -20.8(7) . .
N2 C3 C4 O3 171.5(4) . .
C2 C3 C4 O4 159.0(5) . .
N2 C3 C4 O4 -8.7(6) . .
C2 N1 C5 N2 1.0(5) . .
Zn1 N1 C5 N2 -159.9(3) . .
C2 N1 C5 C6 -179.8(5) . .
Zn1 N1 C5 C6 19.3(8) . .
C3 N2 C5 N1 -0.5(5) . .
C3 N2 C5 C6 -179.7(4) . .
Zn1 O6 C7 O5 167.0(3) 7_666 .
Zn1 O6 C7 C8 -9.8(4) 7_666 .
Yb1 O5 C7 O6 124.5(4) . .
Yb1 O5 C7 C8 -58.9(5) . .
C11 N3 C8 C9 0.5(4) . .
Zn1 N3 C8 C9 -170.2(2) 7_666 .
C11 N3 C8 C7 176.0(3) . .
Zn1 N3 C8 C7 5.3(4) 7_666 .
O6 C7 C8 N3 3.5(5) . .
O5 C7 C8 N3 -173.4(4) . .
O6 C7 C8 C9 177.5(4) . .
O5 C7 C8 C9 0.7(6) . .
C11 N4 C9 C8 -1.0(4) . .
Zn1 N4 C9 C8 178.6(2) 6_566 .
C11 N4 C9 C10 178.7(3) . .
Zn1 N4 C9 C10 -1.7(4) 6_566 .
N3 C8 C9 N4 0.3(4) . .
C7 C8 C9 N4 -174.2(4) . .
N3 C8 C9 C10 -179.3(4) . .
C7 C8 C9 C10 6.2(7) . .
Zn1 O8 C10 O7 168.0(3) 6_566 .
Zn1 O8 C10 C9 -10.4(4) 6_566 .
Yb1 O7 C10 O8 -162.5(4) . .
Yb1 O7 C10 C9 15.9(7) . .
N4 C9 C10 O8 8.7(5) . .
C8 C9 C10 O8 -171.7(4) . .
N4 C9 C10 O7 -169.8(4) . .
C8 C9 C10 O7 9.8(7) . .
C9 N4 C11 N3 1.4(5) . .
Zn1 N4 C11 N3 -178.1(3) 6_566 .
C9 N4 C11 C12 179.6(5) . .
Zn1 N4 C11 C12 0.1(8) 6_566 .
C8 N3 C11 N4 -1.2(5) . .
Zn1 N3 C11 N4 165.4(3) 7_666 .
C8 N3 C11 C12 -179.4(4) . .
Zn1 N3 C11 C12 -12.8(7) 7_666 .
